data_4504965
loop_
_publ_author_name
'Zhang, Xuanjun'
'Tian, Yupeng'
'Jin, Feng'
'Wu, Jieying'
'Xie, Yi'
'Tao, Xutang'
'Jiang, Minhua'

_publ_section_title
;
 Self-Assembly of an Organic Chromophore with Cd&#x2212;S
 Nanoclusters:&#x2009; Supramolecular Structures and Enhanced Emissions
;
_journal_issue 2
_journal_name_full 'Crystal Growth &amp; Design'
_journal_page_first 565
_journal_paper_doi 10.1021/cg049695w
_journal_volume 5
_journal_year 2005
_chemical_formula_sum 'C92 H88 Cd4 N4 S10'
_chemical_formula_weight 2019.86
_chemical_name_systematic
; 
 ? 
;
_space_group_IT_number 2
_symmetry_cell_setting triclinic
_symmetry_space_group_name_Hall '-P 1'
_symmetry_space_group_name_H-M 'P -1'
_atom_sites_solution_hydrogens geom
_atom_sites_solution_primary direct
_atom_sites_solution_secondary difmap
_audit_creation_method SHELXL-97
_cell_angle_alpha 79.651(6)
_cell_angle_beta 88.557(6)
_cell_angle_gamma 75.189(6)
_cell_formula_units_Z 2
_cell_length_a 14.193(5)
_cell_length_b 14.369(5)
_cell_length_c 23.138(8)
_cell_measurement_reflns_used 1421
_cell_measurement_temperature 293(2)
_cell_measurement_theta_max 15.817
_cell_measurement_theta_min 2.301
_cell_volume 4487(3)
_computing_cell_refinement 'Bruker SMART'
_computing_data_collection 'Bruker SMART'
_computing_data_reduction 'Bruker SHELXTL'
_computing_molecular_graphics 'Bruker SHELXTL'
_computing_publication_material 'Bruker SHELXTL'
_computing_structure_refinement 'SHELXL-97 (Sheldrick, 1997)'
_computing_structure_solution 'SHELXS-97 (Sheldrick, 1990)'
_diffrn_ambient_temperature 293(2)
_diffrn_measured_fraction_theta_full 0.987
_diffrn_measured_fraction_theta_max 0.987
_diffrn_measurement_device_type 'CCD area detector'
_diffrn_measurement_method 'phi and omega scans'
_diffrn_radiation_monochromator graphite
_diffrn_radiation_source 'fine-focus sealed tube'
_diffrn_radiation_type MoK\a
_diffrn_radiation_wavelength 0.71073
_diffrn_reflns_av_R_equivalents 0.0779
_diffrn_reflns_av_sigmaI/netI 0.3217
_diffrn_reflns_limit_h_max 16
_diffrn_reflns_limit_h_min -16
_diffrn_reflns_limit_k_max 17
_diffrn_reflns_limit_k_min -17
_diffrn_reflns_limit_l_max 17
_diffrn_reflns_limit_l_min -27
_diffrn_reflns_number 23944
_diffrn_reflns_theta_full 25.03
_diffrn_reflns_theta_max 25.03
_diffrn_reflns_theta_min 1.59
_exptl_absorpt_coefficient_mu 1.214
_exptl_absorpt_correction_T_max 0.8389
_exptl_absorpt_correction_T_min 0.6622
_exptl_absorpt_correction_type multi-scan
_exptl_absorpt_process_details sadabs
_exptl_crystal_density_diffrn 1.495
_exptl_crystal_density_method 'not measured'
_exptl_crystal_F_000 2040
_exptl_crystal_size_max 0.37
_exptl_crystal_size_mid 0.29
_exptl_crystal_size_min 0.15
_refine_diff_density_max 0.600
_refine_diff_density_min -0.313
_refine_diff_density_rms 0.072
_refine_ls_extinction_method none
_refine_ls_goodness_of_fit_ref 0.653
_refine_ls_hydrogen_treatment mixed
_refine_ls_matrix_type full
_refine_ls_number_parameters 1015
_refine_ls_number_reflns 15626
_refine_ls_number_restraints 23
_refine_ls_restrained_S_all 0.657
_refine_ls_R_factor_all 0.2263
_refine_ls_R_factor_gt 0.0534
_refine_ls_shift/su_max 0.001
_refine_ls_shift/su_mean 0.000
_refine_ls_structure_factor_coef Fsqd
_refine_ls_weighting_details 'calc w=1/[\s^2^(Fo^2^)+(0.0000P)^2^+0.0000P] where P=(Fo^2^+2Fc^2^)/3'
_refine_ls_weighting_scheme calc
_refine_ls_wR_factor_gt 0.0678
_refine_ls_wR_factor_ref 0.0960
_reflns_number_gt 4201
_reflns_number_total 15626
_reflns_threshold_expression >2sigma(I)
_cod_data_source_file cg049695wsi20040905_055711.cif
_cod_data_source_block 031125c
_cod_depositor_comments
;
The following automatic conversions were performed:

'_symmetry_cell_setting' value 'Triclinic' changed to 'triclinic'
according to /home/saulius/struct/CIF-dictionaries/cif_core.dic
dictionary named 'cif_core.dic' version 2.4.1 from 2010-06-29.

Automatic conversion script
Id: cif_fix_values 1715 2011-07-08 13:25:40Z adriana 
;
_cod_original_sg_symbol_H-M P-1
_cod_database_code 4504965

loop_
_symmetry_equiv_pos_as_xyz
'x, y, z'
'-x, -y, -z'

loop_
_atom_site_label
_atom_site_type_symbol
_atom_site_fract_x
_atom_site_fract_y
_atom_site_fract_z
_atom_site_U_iso_or_equiv
_atom_site_adp_type
_atom_site_occupancy
_atom_site_symmetry_multiplicity
_atom_site_calc_flag
_atom_site_refinement_flags
Cd1 Cd 0.59412(5) 0.67230(5) 0.19871(3) 0.0661(3) Uani 1 1 d .
Cd2 Cd 0.77877(5) 0.85904(6) 0.21639(3) 0.0733(3) Uani 1 1 d .
Cd3 Cd 0.46406(5) 0.96233(5) 0.22667(3) 0.0719(3) Uani 1 1 d .
Cd4 Cd 0.63183(5) 0.74903(6) 0.36503(3) 0.0754(3) Uani 1 1 d .
S1 S 0.74786(16) 0.72788(19) 0.16365(11) 0.0655(8) Uani 1 1 d .
S2 S 0.46215(17) 0.83094(18) 0.16493(11) 0.0686(8) Uani 1 1 d .
S3 S 0.62121(18) 0.61425(19) 0.30880(10) 0.0699(8) Uani 1 1 d .
S4 S 0.62633(16) 1.00304(19) 0.20612(12) 0.0701(8) Uani 1 1 d .
S5 S 0.78004(17) 0.80871(19) 0.32742(11) 0.0708(8) Uani 1 1 d .
S6 S 0.49152(18) 0.9021(2) 0.33777(12) 0.0782(9) Uani 1 1 d .
S7 S 0.5584(2) 0.5380(3) 0.15772(18) 0.1319(15) Uani 1 1 d D
S8 S 0.92653(18) 0.9065(2) 0.17838(12) 0.0804(9) Uani 1 1 d .
S9 S 0.31386(18) 1.0936(2) 0.20208(15) 0.0976(11) Uani 1 1 d .
S10 S 0.6477(2) 0.6696(2) 0.46887(13) 0.1124(12) Uani 1 1 d .
N1 N 0.7587(9) -0.0902(10) -0.0202(8) 0.123(5) Uani 1 1 d .
N2 N 1.1530(12) 0.4376(12) 0.0291(8) 0.155(6) Uani 1 1 d .
N3 N 0.5482(8) 1.2128(10) 0.3697(6) 0.130(4) Uani 1 1 d .
N4 N 1.1563(10) 0.6445(10) 0.5681(6) 0.155(5) Uani 1 1 d .
C1 C 0.8448(9) 0.6239(10) 0.1849(4) 0.080(4) Uani 1 1 d .
C2 C 0.9366(9) 0.6307(8) 0.1968(4) 0.086(4) Uani 1 1 d .
H2 H 0.9486 0.6918 0.1950 0.103 Uiso 1 1 calc R
C3 C 1.0120(9) 0.5463(12) 0.2118(6) 0.129(6) Uani 1 1 d .
H3 H 1.0738 0.5528 0.2195 0.155 Uiso 1 1 calc R
C4 C 0.9994(10) 0.4576(11) 0.2154(6) 0.118(5) Uani 1 1 d .
H4 H 1.0512 0.4026 0.2257 0.142 Uiso 1 1 calc R
C5 C 0.9101(12) 0.4483(9) 0.2039(6) 0.127(5) Uani 1 1 d .
H5 H 0.8997 0.3865 0.2056 0.153 Uiso 1 1 calc R
C6 C 0.8321(8) 0.5331(11) 0.1892(5) 0.099(4) Uani 1 1 d .
H6 H 0.7703 0.5259 0.1824 0.119 Uiso 1 1 calc R
C7 C 0.3542(7) 0.7942(8) 0.1781(5) 0.063(3) Uani 1 1 d .
C8 C 0.3340(8) 0.7275(9) 0.1479(5) 0.090(4) Uani 1 1 d .
H8 H 0.3785 0.7018 0.1211 0.108 Uiso 1 1 calc R
C9 C 0.2487(11) 0.6979(8) 0.1565(6) 0.106(5) Uani 1 1 d .
H9 H 0.2354 0.6533 0.1353 0.127 Uiso 1 1 calc R
C10 C 0.1841(9) 0.7350(10) 0.1965(7) 0.112(6) Uani 1 1 d .
H10 H 0.1272 0.7143 0.2032 0.135 Uiso 1 1 calc R
C11 C 0.2020(10) 0.8010(9) 0.2263(5) 0.099(4) Uani 1 1 d .
H11 H 0.1572 0.8286 0.2525 0.119 Uiso 1 1 calc R
C12 C 0.2883(9) 0.8262(8) 0.2167(5) 0.085(4) Uani 1 1 d .
H12 H 0.3020 0.8692 0.2389 0.102 Uiso 1 1 calc R
C13 C 0.5146(8) 0.5798(7) 0.3365(5) 0.068(3) Uani 1 1 d .
C14 C 0.5188(8) 0.5351(9) 0.3936(6) 0.092(4) Uani 1 1 d .
H14 H 0.5761 0.5250 0.4151 0.110 Uiso 1 1 calc R
C15 C 0.4419(11) 0.5037(9) 0.4215(5) 0.110(5) Uani 1 1 d .
H15 H 0.4469 0.4716 0.4604 0.132 Uiso 1 1 calc R
C16 C 0.3568(9) 0.5229(9) 0.3879(6) 0.099(4) Uani 1 1 d .
H16 H 0.3020 0.5069 0.4054 0.119 Uiso 1 1 calc R
C17 C 0.3523(8) 0.5636(10) 0.3313(6) 0.104(4) Uani 1 1 d .
H17 H 0.2964 0.5711 0.3089 0.124 Uiso 1 1 calc R
C18 C 0.4306(8) 0.5947(7) 0.3057(4) 0.068(3) Uani 1 1 d .
H18 H 0.4255 0.6263 0.2667 0.082 Uiso 1 1 calc R
C19 C 0.6222(8) 1.0604(10) 0.1319(6) 0.080(4) Uani 1 1 d .
C20 C 0.6651(10) 1.1370(14) 0.1195(7) 0.133(6) Uani 1 1 d .
H20 H 0.6987 1.1526 0.1488 0.159 Uiso 1 1 calc R
C21 C 0.6582(17) 1.1906(18) 0.0632(11) 0.197(12) Uani 1 1 d .
H21 H 0.6801 1.2472 0.0554 0.237 Uiso 1 1 calc R
C22 C 0.6188(15) 1.1599(17) 0.0191(10) 0.185(15) Uani 1 1 d .
H22 H 0.6211 1.1913 -0.0195 0.223 Uiso 1 1 calc R
C23 C 0.5767(9) 1.0846(16) 0.0311(8) 0.148(8) Uani 1 1 d .
H23 H 0.5448 1.0670 0.0017 0.177 Uiso 1 1 calc R
C24 C 0.5823(9) 1.0350(10) 0.0875(7) 0.114(5) Uani 1 1 d .
H24 H 0.5569 0.9806 0.0955 0.137 Uiso 1 1 calc R
C25 C 0.8878(9) 0.7162(9) 0.3397(4) 0.074(3) Uani 1 1 d .
C26 C 0.8882(9) 0.6249(11) 0.3558(5) 0.113(5) Uani 1 1 d .
H26 H 0.8278 0.6105 0.3585 0.136 Uiso 1 1 calc R
C27 C 0.9717(12) 0.5441(10) 0.3698(6) 0.161(6) Uani 1 1 d .
H27 H 0.9685 0.4797 0.3821 0.194 Uiso 1 1 calc R
C28 C 1.0582(11) 0.5726(12) 0.3629(6) 0.127(6) Uani 1 1 d .
H28 H 1.1166 0.5249 0.3714 0.152 Uiso 1 1 calc R
C29 C 1.0615(9) 0.6647(12) 0.3447(5) 0.102(5) Uani 1 1 d .
H29 H 1.1213 0.6801 0.3397 0.122 Uiso 1 1 calc R
C30 C 0.9776(10) 0.7361(9) 0.3333(4) 0.095(4) Uani 1 1 d .
H30 H 0.9809 0.8005 0.3209 0.114 Uiso 1 1 calc R
C31 C 0.3821(9) 0.8751(9) 0.3627(5) 0.083(4) Uani 1 1 d .
C32 C 0.3795(9) 0.7903(10) 0.3981(5) 0.104(4) Uani 1 1 d .
H32 H 0.4380 0.7438 0.4090 0.125 Uiso 1 1 calc R
C33 C 0.2898(12) 0.7687(11) 0.4198(6) 0.130(6) Uani 1 1 d .
H33 H 0.2899 0.7093 0.4437 0.156 Uiso 1 1 calc R
C34 C 0.2063(12) 0.8372(13) 0.4042(7) 0.136(7) Uani 1 1 d .
H34 H 0.1477 0.8265 0.4190 0.163 Uiso 1 1 calc R
C35 C 0.2063(10) 0.9206(12) 0.3678(6) 0.113(5) Uani 1 1 d .
H35 H 0.1475 0.9656 0.3556 0.136 Uiso 1 1 calc R
C36 C 0.2938(7) 0.9408(7) 0.3479(4) 0.099(4) Uani 1 1 d .
H36 H 0.2923 1.0005 0.3240 0.119 Uiso 1 1 calc R
C37 C 0.6381(7) 0.4356(7) 0.1780(4) 0.094(9) Uani 0.50 1 d PRD
C38 C 0.6412(7) 0.3903(7) 0.2365(4) 0.175(17) Uani 0.50 1 d PRD
H38 H 0.6003 0.4209 0.2634 0.210 Uiso 0.50 1 d PR
C39 C 0.702(3) 0.2969(18) 0.2502(16) 0.24(2) Uani 0.50 1 d PD
H39 H 0.6932 0.2597 0.2862 0.283 Uiso 0.50 1 calc PR
C40 C 0.774(3) 0.254(2) 0.2162(15) 0.55(4) Uani 0.50 1 d PD
H40 H 0.8266 0.2011 0.2297 0.661 Uiso 0.50 1 calc PR
C41 C 0.758(2) 0.3015(17) 0.1591(14) 0.27(3) Uani 0.50 1 d PD
H41 H 0.7934 0.2676 0.1315 0.325 Uiso 0.50 1 calc PR
C42 C 0.6957(16) 0.3950(16) 0.1354(10) 0.147(12) Uani 0.50 1 d PD
H42 H 0.6941 0.4247 0.0961 0.176 Uiso 0.50 1 calc PR
C43 C 0.9470(9) 0.9894(10) 0.2143(5) 0.095(5) Uani 1 1 d .
C44 C 0.9015(11) 1.0158(12) 0.2617(9) 0.201(9) Uani 1 1 d .
H44 H 0.8529 0.9851 0.2754 0.241 Uiso 1 1 calc R
C45 C 0.9180(13) 1.0841(15) 0.2932(9) 0.248(11) Uani 1 1 d .
H45 H 0.8801 1.0976 0.3255 0.297 Uiso 1 1 calc R
C46 C 0.9895(12) 1.1318(11) 0.2772(7) 0.159(7) Uani 1 1 d .
H46 H 1.0001 1.1797 0.2966 0.191 Uiso 1 1 calc R
C47 C 1.0420(9) 1.1048(11) 0.2326(7) 0.109(5) Uani 1 1 d .
H47 H 1.0935 1.1323 0.2207 0.130 Uiso 1 1 calc R
C48 C 1.0215(9) 1.0350(10) 0.2027(6) 0.108(5) Uani 1 1 d .
H48 H 1.0623 1.0180 0.1721 0.130 Uiso 1 1 calc R
C49 C 0.3334(8) 1.1999(9) 0.2067(5) 0.080(4) Uani 1 1 d .
C50 C 0.4127(9) 1.2379(11) 0.1825(5) 0.109(4) Uani 1 1 d .
H50 H 0.4615 1.1996 0.1630 0.131 Uiso 1 1 calc R
C51 C 0.4181(12) 1.3341(12) 0.1879(6) 0.138(6) Uani 1 1 d .
H51 H 0.4702 1.3580 0.1726 0.166 Uiso 1 1 calc R
C52 C 0.3442(15) 1.3911(14) 0.2164(8) 0.173(11) Uani 1 1 d .
H52 H 0.3461 1.4549 0.2177 0.208 Uiso 1 1 calc R
C53 C 0.2714(11) 1.3588(18) 0.2417(9) 0.163(10) Uani 1 1 d .
H53 H 0.2238 1.3959 0.2625 0.196 Uiso 1 1 calc R
C54 C 0.2720(7) 1.2619(8) 0.2342(3) 0.105(5) Uani 1 1 d .
H54 H 0.2207 1.2389 0.2517 0.126 Uiso 1 1 calc R
C55 C 0.6745(7) 0.7428(8) 0.5074(3) 0.108(5) Uani 1 1 d RD
C56 C 0.6160(7) 0.8358(8) 0.5097(3) 0.195(8) Uani 1 1 d RD
H56 H 0.5625 0.8627 0.4841 0.234 Uiso 1 1 d R
C57 C 0.635(2) 0.891(2) 0.5502(9) 0.339(19) Uani 1 1 d D
H57 H 0.5950 0.9537 0.5509 0.407 Uiso 1 1 calc R
C58 C 0.712(2) 0.8523(19) 0.5884(14) 0.33(3) Uani 1 1 d D
H58 H 0.7227 0.8879 0.6163 0.399 Uiso 1 1 calc R
C59 C 0.7762(18) 0.7610(18) 0.5873(11) 0.254(13) Uani 1 1 d D
H59 H 0.8311 0.7367 0.6119 0.305 Uiso 1 1 calc R
C60 C 0.7523(11) 0.7078(12) 0.5464(7) 0.170(7) Uani 1 1 d D
H60 H 0.7916 0.6454 0.5459 0.205 Uiso 1 1 calc R
C61 C 0.7998(13) -0.0775(15) 0.0295(8) 0.135(8) Uani 1 1 d .
H61 H 0.7943 -0.1186 0.0646 0.162 Uiso 1 1 calc R
C62 C 0.8472(12) -0.0090(17) 0.0301(10) 0.138(8) Uani 1 1 d .
H62 H 0.8741 -0.0028 0.0650 0.166 Uiso 1 1 calc R
C63 C 0.8561(12) 0.0536(14) -0.0223(10) 0.115(6) Uani 1 1 d .
C64 C 0.8174(11) 0.0389(13) -0.0733(7) 0.113(6) Uani 1 1 d .
H64 H 0.8255 0.0769 -0.1092 0.136 Uiso 1 1 calc R
C65 C 0.7669(11) -0.0316(15) -0.0711(8) 0.117(6) Uani 1 1 d .
H65 H 0.7382 -0.0387 -0.1052 0.140 Uiso 1 1 calc R
C66 C 0.9061(11) 0.1321(14) -0.0231(7) 0.117(6) Uani 1 1 d .
H66 H 0.9140 0.1658 -0.0604 0.141 Uiso 1 1 calc R
C67 C 0.9411(12) 0.1621(15) 0.0196(7) 0.134(7) Uani 1 1 d .
H67 H 0.9295 0.1305 0.0568 0.161 Uiso 1 1 calc R
C68 C 0.9946(11) 0.2352(13) 0.0201(11) 0.120(6) Uani 1 1 d .
C69 C 1.0223(13) 0.2523(15) 0.0717(9) 0.141(8) Uani 1 1 d .
H69 H 1.0029 0.2185 0.1061 0.169 Uiso 1 1 calc R
C70 C 1.0753(14) 0.3142(18) 0.0763(10) 0.160(9) Uani 1 1 d .
H70 H 1.0973 0.3191 0.1128 0.192 Uiso 1 1 calc R
C71 C 1.0984(15) 0.3742(17) 0.0235(10) 0.144(9) Uani 1 1 d .
C72 C 1.0661(11) 0.3573(14) -0.0310(8) 0.134(7) Uani 1 1 d .
H72 H 1.0827 0.3916 -0.0662 0.160 Uiso 1 1 calc R
C73 C 1.0131(12) 0.2940(15) -0.0324(8) 0.146(8) Uani 1 1 d .
H73 H 0.9882 0.2883 -0.0680 0.175 Uiso 1 1 calc R
C74 C 0.7087(10) -0.1666(10) -0.0210(7) 0.171(7) Uani 1 1 d .
H74A H 0.7090 -0.2035 0.0180 0.256 Uiso 1 1 calc R
H74B H 0.7414 -0.2092 -0.0468 0.256 Uiso 1 1 calc R
H74C H 0.6426 -0.1374 -0.0346 0.256 Uiso 1 1 calc R
C75 C 1.1868(10) 0.4542(10) 0.0852(6) 0.199(8) Uani 1 1 d .
H75A H 1.2243 0.5019 0.0775 0.298 Uiso 1 1 calc R
H75B H 1.2265 0.3939 0.1064 0.298 Uiso 1 1 calc R
H75C H 1.1314 0.4777 0.1082 0.298 Uiso 1 1 calc R
C76 C 1.1769(9) 0.4974(11) -0.0261(6) 0.162(6) Uani 1 1 d .
H76A H 1.2158 0.5387 -0.0169 0.243 Uiso 1 1 calc R
H76B H 1.1176 0.5372 -0.0458 0.243 Uiso 1 1 calc R
H76C H 1.2125 0.4549 -0.0512 0.243 Uiso 1 1 calc R
C77 C 0.5844(12) 1.2128(11) 0.4212(8) 0.168(7) Uani 1 1 d .
H77 H 0.5553 1.2629 0.4414 0.201 Uiso 1 1 calc R
C78 C 0.6655(12) 1.1401(13) 0.4470(6) 0.153(6) Uani 1 1 d .
H78 H 0.6906 1.1431 0.4832 0.184 Uiso 1 1 calc R
C79 C 0.7089(12) 1.0621(13) 0.4174(8) 0.128(6) Uani 1 1 d .
C80 C 0.6641(13) 1.0684(11) 0.3655(8) 0.136(6) Uani 1 1 d .
H80 H 0.6880 1.0184 0.3443 0.163 Uiso 1 1 calc R
C81 C 0.5877(13) 1.1410(15) 0.3419(6) 0.130(6) Uani 1 1 d .
H81 H 0.5626 1.1403 0.3053 0.156 Uiso 1 1 calc R
C82 C 0.7915(11) 0.9791(12) 0.4372(8) 0.165(7) Uani 1 1 d .
H82 H 0.8054 0.9290 0.4154 0.198 Uiso 1 1 calc R
C83 C 0.8441(12) 0.9697(14) 0.4801(7) 0.180(8) Uani 1 1 d .
H83 H 0.8302 1.0212 0.5009 0.216 Uiso 1 1 calc R
C84 C 0.9250(12) 0.8883(12) 0.5022(8) 0.124(6) Uani 1 1 d .
C85 C 0.9435(11) 0.8084(15) 0.4759(6) 0.126(6) Uani 1 1 d .
H85 H 0.9044 0.8086 0.4442 0.151 Uiso 1 1 calc R
C86 C 1.0196(15) 0.7261(13) 0.4952(8) 0.126(5) Uani 1 1 d .
H86 H 1.0325 0.6731 0.4757 0.152 Uiso 1 1 calc R
C87 C 1.0776(12) 0.7242(12) 0.5454(8) 0.121(6) Uani 1 1 d .
C88 C 1.0544(11) 0.8066(15) 0.5689(6) 0.146(6) Uani 1 1 d .
H88 H 1.0916 0.8099 0.6006 0.175 Uiso 1 1 calc R
C89 C 0.9811(13) 0.8831(13) 0.5487(7) 0.196(9) Uani 1 1 d .
H89 H 0.9680 0.9361 0.5682 0.235 Uiso 1 1 calc R
C90 C 0.4643(9) 1.2967(10) 0.3459(6) 0.212(8) Uani 1 1 d .
H90A H 0.4431 1.2878 0.3087 0.317 Uiso 1 1 calc R
H90B H 0.4843 1.3566 0.3409 0.317 Uiso 1 1 calc R
H90C H 0.4116 1.2996 0.3729 0.317 Uiso 1 1 calc R
C91 C 1.1892(10) 0.5671(10) 0.5356(6) 0.212(8) Uani 1 1 d .
H91A H 1.2428 0.5187 0.5564 0.318 Uiso 1 1 calc R
H91B H 1.2101 0.5928 0.4976 0.318 Uiso 1 1 calc R
H91C H 1.1370 0.5377 0.5309 0.318 Uiso 1 1 calc R
C92 C 1.2025(5) 0.6455(7) 0.6238(4) 0.214(9) Uani 1 1 d .
H92A H 1.2545 0.5873 0.6339 0.321 Uiso 1 1 calc R
H92B H 1.1550 0.6480 0.6542 0.321 Uiso 1 1 calc R
H92C H 1.2282 0.7020 0.6199 0.321 Uiso 1 1 calc R
C37A C 0.5592(5) 0.5381(7) 0.0893(4) 0.078(7) Uani 0.50 1 d PRD
C38A C 0.5384(5) 0.4625(7) 0.0662(4) 0.193(17) Uani 0.50 1 d PRD
C39A C 0.5321(5) 0.4692(7) 0.0056(4) 0.19(2) Uani 0.50 1 d PRD
C40A C 0.5465(5) 0.5515(7) -0.0317(4) 0.169(19) Uani 0.50 1 d PRD
C41A C 0.5672(5) 0.6270(7) -0.0086(4) 0.089(8) Uani 0.50 1 d PRD
C42A C 0.5736(5) 0.6203(7) 0.0520(4) 0.067(6) Uani 0.50 1 d PRD

loop_
_atom_site_aniso_label
_atom_site_aniso_U_11
_atom_site_aniso_U_22
_atom_site_aniso_U_33
_atom_site_aniso_U_23
_atom_site_aniso_U_13
_atom_site_aniso_U_12
Cd1 0.0567(5) 0.0784(6) 0.0649(6) -0.0177(5) 0.0056(4) -0.0172(4)
Cd2 0.0565(5) 0.0908(6) 0.0690(6) -0.0102(5) 0.0013(4) -0.0155(5)
Cd3 0.0556(5) 0.0750(6) 0.0835(6) -0.0125(5) 0.0062(4) -0.0150(4)
Cd4 0.0650(5) 0.0998(7) 0.0608(6) -0.0131(5) 0.0065(4) -0.0215(5)
S1 0.0435(16) 0.084(2) 0.0661(19) -0.0152(17) 0.0023(14) -0.0092(15)
S2 0.0549(17) 0.076(2) 0.076(2) -0.0106(17) 0.0019(15) -0.0200(15)
S3 0.0660(19) 0.087(2) 0.0544(18) -0.0073(17) 0.0032(15) -0.0192(16)
S4 0.0522(17) 0.079(2) 0.075(2) -0.0051(18) 0.0043(15) -0.0156(15)
S5 0.0540(17) 0.093(2) 0.0641(19) -0.0115(18) -0.0017(15) -0.0180(16)
S6 0.0585(18) 0.100(2) 0.077(2) -0.0194(19) 0.0111(16) -0.0195(17)
S7 0.103(3) 0.151(4) 0.181(4) -0.105(3) 0.009(3) -0.050(2)
S8 0.0656(19) 0.104(2) 0.072(2) -0.017(2) 0.0103(16) -0.0231(18)
S9 0.0564(19) 0.074(2) 0.157(3) -0.017(2) -0.0081(19) -0.0083(17)
S10 0.161(3) 0.118(3) 0.059(2) -0.004(2) 0.002(2) -0.046(2)
N1 0.093(10) 0.124(13) 0.108(11) 0.011(12) 0.013(10) 0.027(8)
N2 0.173(15) 0.148(16) 0.132(15) -0.026(13) -0.001(13) -0.020(11)
N3 0.130(11) 0.139(12) 0.099(10) -0.030(10) -0.047(9) 0.015(9)
N4 0.173(13) 0.104(11) 0.167(14) -0.023(11) 0.025(10) -0.001(10)
C1 0.090(11) 0.116(12) 0.053(7) -0.029(8) 0.018(7) -0.052(9)
C2 0.064(8) 0.088(10) 0.116(10) -0.031(8) 0.004(8) -0.027(8)
C3 0.053(9) 0.119(13) 0.200(15) -0.044(14) -0.011(9) 0.016(11)
C4 0.080(12) 0.095(13) 0.164(13) -0.029(12) -0.011(10) 0.010(11)
C5 0.091(11) 0.082(11) 0.201(15) -0.027(10) 0.003(11) -0.006(10)
C6 0.056(8) 0.106(11) 0.142(12) -0.034(11) 0.010(8) -0.025(9)
C7 0.050(8) 0.062(8) 0.074(9) -0.003(7) -0.012(7) -0.009(6)
C8 0.059(9) 0.104(11) 0.102(10) -0.002(9) -0.008(7) -0.022(8)
C9 0.088(11) 0.078(10) 0.156(14) -0.002(9) -0.037(10) -0.038(9)
C10 0.041(9) 0.109(13) 0.181(18) 0.015(11) 0.006(9) -0.035(9)
C11 0.090(12) 0.085(11) 0.113(12) -0.004(9) 0.017(9) -0.018(9)
C12 0.042(7) 0.107(10) 0.094(10) 0.011(8) 0.009(7) -0.017(8)
C13 0.086(10) 0.070(8) 0.036(7) -0.002(6) -0.004(7) -0.001(7)
C14 0.059(8) 0.122(12) 0.107(12) -0.028(10) 0.005(8) -0.041(8)
C15 0.119(12) 0.127(12) 0.069(9) 0.009(8) -0.022(10) -0.018(11)
C16 0.091(11) 0.117(11) 0.084(10) -0.008(10) 0.036(9) -0.026(9)
C17 0.062(9) 0.160(13) 0.090(11) -0.021(10) 0.015(8) -0.033(9)
C18 0.048(7) 0.069(8) 0.079(9) 0.002(7) -0.009(7) -0.008(6)
C19 0.035(7) 0.106(12) 0.097(12) -0.018(9) 0.037(7) -0.017(7)
C20 0.108(12) 0.139(17) 0.127(15) 0.012(12) 0.034(11) -0.015(11)
C21 0.23(3) 0.121(18) 0.20(3) -0.01(2) 0.09(2) 0.004(16)
C22 0.13(2) 0.18(3) 0.15(2) 0.071(19) 0.105(17) 0.042(16)
C23 0.059(10) 0.26(3) 0.086(15) -0.003(14) -0.012(9) 0.018(12)
C24 0.100(10) 0.173(14) 0.049(9) -0.010(11) -0.012(8) -0.007(9)
C25 0.083(10) 0.076(10) 0.062(8) 0.012(7) -0.013(7) -0.031(8)
C26 0.069(10) 0.108(12) 0.134(12) 0.023(10) 0.000(8) -0.001(10)
C27 0.097(12) 0.104(13) 0.258(18) 0.040(12) -0.019(13) -0.030(12)
C28 0.082(12) 0.135(16) 0.140(13) 0.005(12) 0.011(10) -0.006(12)
C29 0.057(10) 0.145(14) 0.092(10) 0.015(10) -0.017(7) -0.029(11)
C30 0.061(8) 0.142(13) 0.079(9) 0.004(8) 0.003(8) -0.034(10)
C31 0.113(11) 0.067(9) 0.058(9) -0.027(7) 0.007(8) 0.004(9)
C32 0.107(11) 0.120(13) 0.098(11) -0.042(10) 0.038(9) -0.039(11)
C33 0.151(14) 0.131(15) 0.144(14) -0.072(12) 0.092(13) -0.076(12)
C34 0.103(13) 0.17(2) 0.160(18) -0.084(15) 0.064(14) -0.049(14)
C35 0.057(9) 0.164(17) 0.122(13) -0.028(11) 0.024(9) -0.033(11)
C36 0.084(9) 0.120(12) 0.107(10) -0.033(9) 0.012(9) -0.041(9)
C37 0.074(17) 0.10(2) 0.16(3) -0.10(2) 0.060(18) -0.057(15)
C38 0.17(3) 0.32(5) 0.12(3) -0.12(3) 0.06(3) -0.18(4)
C39 0.29(6) 0.10(3) 0.28(5) 0.13(3) -0.16(4) -0.09(3)
C40 0.52(6) 0.86(10) 0.45(9) 0.10(9) -0.23(8) -0.611
C41 0.11(3) 0.07(2) 0.67(9) -0.18(4) -0.02(4) -0.006(19)
C42 0.17(3) 0.13(3) 0.20(3) -0.07(2) 0.11(2) -0.13(2)
C43 0.051(9) 0.126(12) 0.070(9) 0.003(9) 0.031(7) 0.028(9)
C44 0.163(15) 0.214(19) 0.32(3) -0.172(18) 0.082(16) -0.138(13)
C45 0.187(18) 0.33(3) 0.36(3) -0.24(2) 0.188(18) -0.191(17)
C46 0.131(14) 0.207(18) 0.203(17) -0.126(15) 0.067(12) -0.099(13)
C47 0.074(10) 0.121(13) 0.140(14) -0.026(11) 0.025(9) -0.040(9)
C48 0.065(10) 0.101(12) 0.153(14) -0.008(10) 0.045(9) -0.027(8)
C49 0.045(8) 0.092(10) 0.086(9) -0.016(8) 0.007(7) 0.014(7)
C50 0.087(10) 0.147(14) 0.101(10) -0.026(10) 0.019(8) -0.041(10)
C51 0.182(18) 0.113(14) 0.142(14) 0.026(12) -0.049(12) -0.107(13)
C52 0.23(3) 0.090(14) 0.16(2) -0.057(13) -0.090(19) 0.079(17)
C53 0.086(13) 0.22(2) 0.143(18) -0.056(17) -0.034(12) 0.046(15)
C54 0.122(13) 0.088(11) 0.111(12) -0.026(10) -0.031(10) -0.030(10)
C55 0.104(11) 0.113(12) 0.101(12) 0.019(10) -0.015(9) -0.038(9)
C56 0.35(2) 0.107(14) 0.115(15) -0.014(12) 0.094(15) -0.047(16)
C57 0.72(6) 0.22(3) 0.13(3) -0.06(2) 0.10(3) -0.20(3)
C58 0.74(8) 0.24(4) 0.11(2) -0.05(3) 0.03(3) -0.28(5)
C59 0.36(3) 0.33(4) 0.14(2) 0.00(3) -0.03(2) -0.23(3)
C60 0.23(2) 0.196(18) 0.114(15) -0.012(13) 0.001(13) -0.120(15)
C61 0.098(14) 0.19(2) 0.062(12) -0.008(14) -0.021(11) 0.048(12)
C62 0.091(14) 0.19(2) 0.112(18) -0.044(18) 0.019(12) 0.012(12)
C63 0.094(13) 0.132(17) 0.080(13) 0.000(15) 0.016(12) 0.027(11)
C64 0.097(13) 0.149(17) 0.056(12) 0.004(11) 0.004(10) 0.020(10)
C65 0.092(12) 0.151(18) 0.083(14) -0.017(14) -0.023(10) 0.011(11)
C66 0.094(12) 0.160(17) 0.071(12) -0.032(13) 0.010(10) 0.023(10)
C67 0.094(13) 0.19(2) 0.067(12) -0.030(14) 0.017(10) 0.052(12)
C68 0.080(12) 0.125(16) 0.15(2) -0.052(17) 0.007(14) -0.004(10)
C69 0.116(16) 0.21(2) 0.080(14) -0.020(14) -0.014(11) -0.010(12)
C70 0.129(17) 0.22(3) 0.115(18) -0.071(19) -0.020(15) 0.021(14)
C71 0.158(19) 0.18(2) 0.063(13) -0.033(16) -0.003(14) 0.033(14)
C72 0.085(12) 0.19(2) 0.100(15) -0.027(14) 0.026(11) 0.004(10)
C73 0.103(14) 0.20(2) 0.086(13) 0.043(14) 0.014(11) -0.010(12)
C74 0.134(14) 0.122(14) 0.24(2) -0.021(14) 0.035(12) -0.020(11)
C75 0.223(17) 0.27(2) 0.115(13) -0.098(14) -0.018(12) -0.044(14)
C76 0.137(13) 0.178(17) 0.148(15) -0.005(13) -0.035(12) -0.013(11)
C77 0.147(14) 0.164(15) 0.148(16) -0.078(14) -0.031(12) 0.078(12)
C78 0.147(15) 0.168(16) 0.130(14) -0.072(13) -0.043(12) 0.023(12)
C79 0.128(15) 0.152(17) 0.099(13) -0.033(13) -0.012(12) -0.017(13)
C80 0.127(15) 0.089(12) 0.170(19) -0.022(13) -0.001(13) 0.011(10)
C81 0.141(15) 0.163(17) 0.120(14) -0.097(15) 0.021(13) -0.050(12)
C82 0.091(13) 0.151(15) 0.21(2) -0.002(15) -0.024(12) 0.025(12)
C83 0.135(16) 0.198(19) 0.156(18) -0.020(14) -0.065(12) 0.049(14)
C84 0.128(15) 0.108(14) 0.114(15) -0.029(12) 0.013(12) 0.014(11)
C85 0.112(12) 0.138(15) 0.103(12) -0.010(13) -0.025(10) 0.009(11)
C86 0.165(16) 0.134(17) 0.095(13) -0.045(12) 0.041(11) -0.051(14)
C87 0.128(14) 0.083(13) 0.123(15) -0.020(12) 0.025(12) 0.022(11)
C88 0.094(12) 0.171(17) 0.151(15) -0.036(15) -0.060(11) 0.013(11)
C89 0.174(17) 0.25(2) 0.128(15) -0.100(15) -0.086(13) 0.057(15)
C90 0.148(13) 0.210(16) 0.203(16) -0.004(13) -0.098(12) 0.074(13)
C91 0.216(17) 0.112(14) 0.25(2) 0.010(13) 0.095(15) 0.023(12)
C92 0.153(15) 0.223(19) 0.22(2) -0.049(16) -0.067(14) 0.043(13)
C37A 0.075(15) 0.083(18) 0.072(17) -0.037(15) 0.027(13) 0.001(14)
C38A 0.41(5) 0.08(2) 0.13(3) -0.03(2) -0.07(3) -0.11(3)
C39A 0.34(5) 0.15(4) 0.07(2) -0.07(3) -0.10(3) 0.00(4)
C40A 0.23(4) 0.05(2) 0.21(5) -0.02(2) 0.01(3) -0.01(2)
C41A 0.095(17) 0.074(18) 0.071(17) -0.009(15) -0.001(14) 0.025(14)
C42A 0.054(13) 0.060(15) 0.070(15) 0.007(13) 0.007(12) 0.004(11)

loop_
_atom_type_symbol
_atom_type_description
_atom_type_scat_dispersion_real
_atom_type_scat_dispersion_imag
_atom_type_scat_source
Cd Cd -0.8075 1.2024 'International Tables Vol C Tables 4.2.6.8 and 6.1.1.4'
S S 0.1246 0.1234 'International Tables Vol C Tables 4.2.6.8 and 6.1.1.4'
N N 0.0061 0.0033 'International Tables Vol C Tables 4.2.6.8 and 6.1.1.4'
C C 0.0033 0.0016 'International Tables Vol C Tables 4.2.6.8 and 6.1.1.4'
H H 0.0000 0.0000 'International Tables Vol C Tables 4.2.6.8 and 6.1.1.4'

loop_
_geom_angle_atom_site_label_1
_geom_angle_atom_site_label_2
_geom_angle_atom_site_label_3
_geom_angle
_geom_angle_site_symmetry_1
_geom_angle_site_symmetry_3
S7 Cd1 S3 107.35(12) . .
S7 Cd1 S2 109.85(11) . .
S3 Cd1 S2 117.01(8) . .
S7 Cd1 S1 117.79(10) . .
S3 Cd1 S1 104.71(8) . .
S2 Cd1 S1 100.41(9) . .
S8 Cd2 S5 113.92(9) . .
S8 Cd2 S1 109.79(9) . .
S5 Cd2 S1 112.19(9) . .
S8 Cd2 S4 113.37(10) . .
S5 Cd2 S4 97.85(8) . .
S1 Cd2 S4 109.22(8) . .
S9 Cd3 S4 118.52(10) . .
S9 Cd3 S6 112.84(10) . .
S4 Cd3 S6 97.01(9) . .
S9 Cd3 S2 107.39(9) . .
S4 Cd3 S2 104.92(9) . .
S6 Cd3 S2 116.07(9) . .
S10 Cd4 S5 113.46(10) . .
S10 Cd4 S6 116.62(10) . .
S5 Cd4 S6 102.78(9) . .
S10 Cd4 S3 104.78(11) . .
S5 Cd4 S3 106.83(9) . .
S6 Cd4 S3 112.19(8) . .
C1 S1 Cd2 106.0(4) . .
C1 S1 Cd1 104.7(5) . .
Cd2 S1 Cd1 113.06(9) . .
C7 S2 Cd1 102.9(3) . .
C7 S2 Cd3 108.6(4) . .
Cd1 S2 Cd3 112.32(9) . .
C13 S3 Cd1 107.0(4) . .
C13 S3 Cd4 103.5(3) . .
Cd1 S3 Cd4 113.88(11) . .
C19 S4 Cd3 106.8(4) . .
C19 S4 Cd2 105.0(3) . .
Cd3 S4 Cd2 117.07(11) . .
C25 S5 Cd2 101.5(4) . .
C25 S5 Cd4 112.3(5) . .
Cd2 S5 Cd4 113.31(9) . .
C31 S6 Cd4 109.1(4) . .
C31 S6 Cd3 104.9(4) . .
Cd4 S6 Cd3 113.95(10) . .
C37A S7 C37 98.1(5) . .
C37A S7 Cd1 121.8(4) . .
C37 S7 Cd1 112.4(3) . .
C43 S8 Cd2 109.1(5) . .
C49 S9 Cd3 110.3(4) . .
C55 S10 Cd4 108.8(3) . .
C65 N1 C61 118.8(17) . .
C65 N1 C74 118(2) . .
C61 N1 C74 123.1(19) . .
C71 N2 C75 125(2) . .
C71 N2 C76 117(2) . .
C75 N2 C76 117.8(16) . .
C81 N3 C77 118.8(14) . .
C81 N3 C90 124.1(16) . .
C77 N3 C90 117.1(15) . .
C87 N4 C91 119.2(14) . .
C87 N4 C92 118.4(13) . .
C91 N4 C92 122.4(13) . .
C6 C1 C2 116.8(12) . .
C6 C1 S1 121.0(11) . .
C2 C1 S1 122.2(11) . .
C1 C2 C3 120.2(11) . .
C4 C3 C2 122.7(14) . .
C3 C4 C5 118.6(14) . .
C4 C5 C6 119.6(13) . .
C1 C6 C5 122.0(12) . .
C12 C7 C8 116.1(12) . .
C12 C7 S2 124.3(11) . .
C8 C7 S2 119.6(11) . .
C7 C8 C9 121.3(12) . .
C10 C9 C8 119.0(13) . .
C11 C10 C9 120.7(14) . .
C10 C11 C12 117.6(14) . .
C7 C12 C11 125.2(13) . .
C18 C13 C14 117.8(11) . .
C18 C13 S3 125.7(9) . .
C14 C13 S3 116.5(10) . .
C13 C14 C15 123.4(11) . .
C14 C15 C16 116.1(12) . .
C17 C16 C15 121.4(13) . .
C16 C17 C18 120.0(12) . .
C13 C18 C17 121.1(11) . .
C24 C19 C20 118.2(14) . .
C24 C19 S4 125.7(13) . .
C20 C19 S4 116.2(14) . .
C19 C20 C21 120(2) . .
C22 C21 C20 120(3) . .
C23 C22 C21 121(3) . .
C22 C23 C24 118(2) . .
C19 C24 C23 123.6(16) . .
C26 C25 C30 116.1(12) . .
C26 C25 S5 122.1(11) . .
C30 C25 S5 121.7(11) . .
C25 C26 C27 126.8(14) . .
C28 C27 C26 112.3(14) . .
C29 C28 C27 123.1(16) . .
C28 C29 C30 119.9(15) . .
C29 C30 C25 121.8(13) . .
C32 C31 C36 116.2(13) . .
C32 C31 S6 122.6(11) . .
C36 C31 S6 121.3(10) . .
C31 C32 C33 122.7(15) . .
C34 C33 C32 117.7(17) . .
C35 C34 C33 120.9(19) . .
C34 C35 C36 120.5(16) . .
C31 C36 C35 121.9(12) . .
C42 C37 C38 123.6(12) . .
C42 C37 S7 117.9(14) . .
C38 C37 S7 118.4(4) . .
C39 C38 C37 116.1(16) . .
C40 C39 C38 126(2) . .
C39 C40 C41 109(2) . .
C40 C41 C42 130(2) . .
C37 C42 C41 112(2) . .
C44 C43 C48 109.0(14) . .
C44 C43 S8 126.1(13) . .
C48 C43 S8 124.6(11) . .
C43 C44 C45 127.4(17) . .
C46 C45 C44 120.9(16) . .
C47 C46 C45 115.2(15) . .
C46 C47 C48 121.0(15) . .
C43 C48 C47 126.3(14) . .
C54 C49 C50 112.2(11) . .
C54 C49 S9 120.6(10) . .
C50 C49 S9 127.2(10) . .
C51 C50 C49 120.9(13) . .
C52 C51 C50 119.0(17) . .
C53 C52 C51 123(2) . .
C52 C53 C54 114(2) . .
C49 C54 C53 130.6(12) . .
C60 C55 C56 116.8(9) . .
C60 C55 S10 118.7(11) . .
C56 C55 S10 123.9(4) . .
C55 C56 C57 121.8(14) . .
C58 C57 C56 119(3) . .
C57 C58 C59 123(4) . .
C58 C59 C60 116(3) . .
C55 C60 C59 124.0(18) . .
C62 C61 N1 123(2) . .
C61 C62 C63 119(2) . .
C64 C63 C62 118(2) . .
C64 C63 C66 121(2) . .
C62 C63 C66 121(2) . .
C65 C64 C63 120.4(18) . .
N1 C65 C64 120.5(18) . .
C67 C66 C63 131(2) . .
C66 C67 C68 132(2) . .
C69 C68 C73 118.7(19) . .
C69 C68 C67 120(2) . .
C73 C68 C67 121(2) . .
C70 C69 C68 124(2) . .
C69 C70 C71 119(2) . .
N2 C71 C72 125(3) . .
N2 C71 C70 118(2) . .
C72 C71 C70 116(2) . .
C73 C72 C71 121(2) . .
C72 C73 C68 120(2) . .
N3 C77 C78 122.3(14) . .
C77 C78 C79 119.4(14) . .
C80 C79 C78 113.1(16) . .
C80 C79 C82 119.1(19) . .
C78 C79 C82 127.8(17) . .
C81 C80 C79 125.3(17) . .
N3 C81 C80 121.1(15) . .
C83 C82 C79 125(2) . .
C82 C83 C84 128(2) . .
C89 C84 C85 116.8(15) . .
C89 C84 C83 124.8(19) . .
C85 C84 C83 118.3(18) . .
C84 C85 C86 121.8(15) . .
C85 C86 C87 119.2(15) . .
C88 C87 N4 121(2) . .
C88 C87 C86 115.2(14) . .
N4 C87 C86 123.4(19) . .
C89 C88 C87 123.1(15) . .
C88 C89 C84 123.8(16) . .
C38A C37A C42A 120.0 . .
C38A C37A S7 121.8(4) . .
C42A C37A S7 117.9(4) . .
C39A C38A C37A 120.0 . .
C39A C38A C40A 53.8(7) . 2_665
C37A C38A C40A 136.5(6) . 2_665
C39A C38A C39A 33.8(4) . 2_665
C37A C38A C39A 102.5(6) . 2_665
C40A C38A C39A 45.6(4) 2_665 2_665
C39A C39A C40A 69.3(8) 2_665 2_665
C39A C39A C40A 63.4(10) 2_665 .
C40A C39A C40A 132.7(7) 2_665 .
C39A C39A C38A 101.2(9) 2_665 .
C40A C39A C38A 68.7(7) 2_665 .
C40A C39A C38A 120.0 . .
C39A C39A C38A 45.0(7) 2_665 2_665
C40A C39A C38A 93.5(8) 2_665 2_665
C40A C39A C38A 52.1(6) . 2_665
C38A C39A C38A 146.2(4) . 2_665
C39A C40A C41A 108.3(7) 2_665 .
C39A C40A C39A 47.3(7) 2_665 .
C41A C40A C39A 120.0 . .
C39A C40A C38A 57.5(6) 2_665 2_665
C41A C40A C38A 136.5(6) . 2_665
C39A C40A C38A 82.3(7) . 2_665
C40A C41A C42A 120.0 . .
C41A C42A C37A 120.0 . .

loop_
_geom_bond_atom_site_label_1
_geom_bond_atom_site_label_2
_geom_bond_distance
_geom_bond_site_symmetry_2
Cd1 S7 2.462(3) .
Cd1 S3 2.541(3) .
Cd1 S2 2.562(3) .
Cd1 S1 2.574(3) .
Cd2 S8 2.462(3) .
Cd2 S5 2.540(3) .
Cd2 S1 2.551(3) .
Cd2 S4 2.565(2) .
Cd3 S9 2.459(3) .
Cd3 S4 2.531(3) .
Cd3 S6 2.567(3) .
Cd3 S2 2.570(3) .
Cd4 S10 2.457(3) .
Cd4 S5 2.545(3) .
Cd4 S6 2.555(3) .
Cd4 S3 2.555(3) .
S1 C1 1.756(12) .
S2 C7 1.748(10) .
S3 C13 1.779(11) .
S4 C19 1.762(12) .
S5 C25 1.742(11) .
S6 C31 1.755(13) .
S7 C37A 1.582(8) .
S7 C37 1.609(10) .
S8 C43 1.656(14) .
S9 C49 1.643(12) .
S10 C55 1.615(9) .
N1 C65 1.342(17) .
N1 C61 1.363(17) .
N1 C74 1.454(15) .
N2 C71 1.36(2) .
N2 C75 1.473(17) .
N2 C76 1.490(18) .
N3 C81 1.309(13) .
N3 C77 1.312(14) .
N3 C90 1.495(12) .
N4 C87 1.412(15) .
N4 C91 1.426(14) .
N4 C92 1.466(13) .
C1 C6 1.348(12) .
C1 C2 1.370(12) .
C2 C3 1.392(12) .
C3 C4 1.320(14) .
C4 C5 1.346(14) .
C5 C6 1.417(13) .
C7 C12 1.330(11) .
C7 C8 1.371(11) .
C8 C9 1.381(13) .
C9 C10 1.367(14) .
C10 C11 1.344(13) .
C11 C12 1.365(13) .
C13 C18 1.353(11) .
C13 C14 1.358(13) .
C14 C15 1.386(14) .
C15 C16 1.393(13) .
C16 C17 1.332(13) .
C17 C18 1.382(12) .
C19 C24 1.333(13) .
C19 C20 1.373(17) .
C20 C21 1.38(2) .
C21 C22 1.36(3) .
C22 C23 1.35(2) .
C23 C24 1.365(16) .
C25 C26 1.297(13) .
C25 C30 1.375(13) .
C26 C27 1.427(14) .
C27 C28 1.386(15) .
C28 C29 1.327(14) .
C29 C30 1.354(12) .
C31 C32 1.349(14) .
C31 C36 1.370(12) .
C32 C33 1.444(14) .
C33 C34 1.343(16) .
C34 C35 1.335(16) .
C35 C36 1.395(13) .
C37 C42 1.380(15) .
C37 C38 1.3900 .
C38 C39 1.386(17) .
C39 C40 1.36(2) .
C40 C41 1.368(19) .
C41 C42 1.431(17) .
C43 C44 1.323(16) .
C43 C48 1.377(15) .
C44 C45 1.391(15) .
C45 C46 1.372(16) .
C46 C47 1.315(14) .
C47 C48 1.406(13) .
C49 C54 1.318(11) .
C49 C50 1.433(14) .
C50 C51 1.430(14) .
C51 C52 1.387(17) .
C52 C53 1.32(2) .
C53 C54 1.43(2) .
C55 C60 1.375(13) .
C55 C56 1.3900 .
C56 C57 1.405(16) .
C57 C58 1.365(19) .
C58 C59 1.396(17) .
C59 C60 1.415(15) .
C61 C62 1.328(19) .
C62 C63 1.40(2) .
C63 C64 1.385(19) .
C63 C66 1.476(19) .
C64 C65 1.376(16) .
C66 C67 1.301(15) .
C67 C68 1.45(2) .
C68 C69 1.347(19) .
C68 C73 1.41(2) .
C69 C70 1.32(2) .
C70 C71 1.45(2) .
C71 C72 1.43(2) .
C72 C73 1.325(19) .
C77 C78 1.403(14) .
C78 C79 1.416(16) .
C79 C80 1.352(15) .
C79 C82 1.457(17) .
C80 C81 1.345(15) .
C82 C83 1.225(16) .
C83 C84 1.440(17) .
C84 C89 1.336(15) .
C84 C85 1.358(15) .
C85 C86 1.395(15) .
C86 C87 1.433(15) .
C87 C88 1.353(15) .
C88 C89 1.328(15) .
C37A C38A 1.3900 .
C37A C42A 1.3900 .
C38A C39A 1.3900 .
C38A C40A 1.535(16) 2_665
C38A C39A 1.928(17) 2_665
C39A C39A 1.093(14) 2_665
C39A C40A 1.329(18) 2_665
C39A C40A 1.3900 .
C39A C38A 1.928(17) 2_665
C40A C39A 1.329(18) 2_665
C40A C41A 1.3900 .
C40A C38A 1.535(16) 2_665
C41A C42A 1.3900 .
